data_4062823
_journal_name_full Organometallics
_journal_paper_doi 10.1021/om049700t
_journal_year 2004
_chemical_formula_sum 'C16 H32 N Ni P2'
_chemical_formula_weight 359.08
_space_group_IT_number 120
_symmetry_cell_setting tetragonal
_symmetry_space_group_name_Hall 'I -4 -2c'
_symmetry_space_group_name_H-M 'I -4 c 2'
_cell_angle_alpha 90.00
_cell_angle_beta 90.00
_cell_angle_gamma 90.00
_cell_formula_units_Z 8
_cell_length_a 14.6416(5)
_cell_length_b 14.6416(5)
_cell_length_c 18.4819(9)
_cell_measurement_temperature 193(2)
_cell_volume 3962.1(3)
_diffrn_ambient_temperature 193(2)
_exptl_crystal_density_diffrn 1.204
_cod_depositor_comments
;
The following automatic conversions were performed:
'_symmetry_cell_setting' value 'Tetragonal' changed to 'tetragonal'
according to '/home/saulius/struct/CIF-dictionaries/cif_core.dic'
dictionary named 'cif_core.dic' version 2.4.1 from 2010-06-29.

Automatic conversion script
Id: cif_fix_enum 1527 2010-12-29 10:47:43Z saulius 
;
_cod_original_sg_symbol_H-M 'I 4 -c 2'
_cod_database_code 4062823

loop_
_symmetry_equiv_pos_as_xyz
'x, y, z'
'-x, -y, z'
'y, -x, -z'
'-y, x, -z'
'x, -y, z+1/2'
'-x, y, z+1/2'
'y, x, -z+1/2'
'-y, -x, -z+1/2'
'x+1/2, y+1/2, z+1/2'
'-x+1/2, -y+1/2, z+1/2'
'y+1/2, -x+1/2, -z+1/2'
'-y+1/2, x+1/2, -z+1/2'
'x+1/2, -y+1/2, z+1'
'-x+1/2, y+1/2, z+1'
'y+1/2, x+1/2, -z+1'
'-y+1/2, -x+1/2, -z+1'

loop_
_atom_site_label
_atom_site_type_symbol
_atom_site_fract_x
_atom_site_fract_y
_atom_site_fract_z
_atom_site_U_iso_or_equiv
_atom_site_adp_type
_atom_site_occupancy
_atom_site_symmetry_multiplicity
_atom_site_calc_flag
_atom_site_refinement_flags
_atom_site_disorder_assembly
_atom_site_disorder_group
Ni1 Ni 0.74946(3) 0.25054(3) 0.2500 0.0527(2) Uani 1 2 d S . .
P1 P 0.65289(6) 0.30433(5) 0.32833(5) 0.0485(2) Uani 1 1 d . . .
N1 N 0.8503(4) 0.1292(4) 0.3461(4) 0.0597(18) Uani 0.50 1 d P . .
C1 C 0.8142(8) 0.1727(8) 0.3056(5) 0.045(2) Uani 0.50 1 d P . .
C2 C 0.8236(8) 0.1995(8) 0.1600(6) 0.053(3) Uani 0.50 1 d P . .
C3 C 0.5582(3) 0.2252(3) 0.3490(2) 0.0718(12) Uani 1 1 d . . .
H3A H 0.5101 0.2607 0.3753 0.086 Uiso 1 1 calc R . .
C4 C 0.5881(4) 0.1452(4) 0.3987(4) 0.136(3) Uani 1 1 d . . .
H4A H 0.5356 0.1055 0.4083 0.204 Uiso 1 1 calc R . .
H4B H 0.6113 0.1697 0.4445 0.204 Uiso 1 1 calc R . .
H4C H 0.6362 0.1100 0.3747 0.204 Uiso 1 1 calc R . .
C5 C 0.5166(3) 0.1899(3) 0.2813(3) 0.0804(14) Uani 1 1 d . . .
H5A H 0.4667 0.1479 0.2932 0.121 Uiso 1 1 calc R . .
H5B H 0.5631 0.1574 0.2531 0.121 Uiso 1 1 calc R . .
H5C H 0.4927 0.2410 0.2528 0.121 Uiso 1 1 calc R . .
C6 C 0.6967(4) 0.3401(4) 0.4174(2) 0.0944(16) Uani 1 1 d . . .
H6A H 0.7179 0.2836 0.4428 0.113 Uiso 1 1 calc R . .
C7 C 0.6218(6) 0.3825(6) 0.4643(3) 0.159(3) Uani 1 1 d . . .
H7A H 0.6476 0.4007 0.5111 0.238 Uiso 1 1 calc R . .
H7B H 0.5730 0.3378 0.4721 0.238 Uiso 1 1 calc R . .
H7C H 0.5968 0.4364 0.4398 0.238 Uiso 1 1 calc R . .
C8 C 0.7797(5) 0.4019(4) 0.4088(3) 0.1047(19) Uani 1 1 d . . .
H8A H 0.8025 0.4196 0.4566 0.157 Uiso 1 1 calc R . .
H8B H 0.7624 0.4567 0.3817 0.157 Uiso 1 1 calc R . .
H8C H 0.8277 0.3691 0.3824 0.157 Uiso 1 1 calc R . .
C9 C 0.5956(3) 0.4061(2) 0.29080(18) 0.0484(8) Uani 1 1 d . . .
H9A H 0.629(2) 0.458(3) 0.3095(18) 0.058 Uiso 1 1 d . . .
H9B H 0.539(3) 0.403(2) 0.3116(17) 0.058 Uiso 1 1 d . . .

loop_
_atom_site_aniso_label
_atom_site_aniso_U_11
_atom_site_aniso_U_22
_atom_site_aniso_U_33
_atom_site_aniso_U_23
_atom_site_aniso_U_13
_atom_site_aniso_U_12
Ni1 0.0305(2) 0.0305(2) 0.0971(5) -0.0071(2) -0.0071(2) 0.0030(2)
P1 0.0494(5) 0.0418(5) 0.0542(4) 0.0040(4) -0.0059(4) 0.0020(4)
N1 0.052(4) 0.030(3) 0.097(5) 0.006(3) -0.032(3) 0.017(3)
C1 0.039(5) 0.030(4) 0.067(6) -0.007(6) 0.006(6) -0.009(3)
C2 0.043(5) 0.041(6) 0.075(8) 0.012(6) 0.007(6) 0.007(4)
C3 0.056(3) 0.064(2) 0.095(3) 0.025(2) 0.013(2) 0.003(2)
C4 0.110(5) 0.106(4) 0.192(6) 0.089(4) -0.008(5) -0.025(4)
C5 0.048(2) 0.055(2) 0.138(4) 0.000(2) -0.001(2) -0.0113(19)
C6 0.137(5) 0.082(4) 0.064(3) 0.008(2) -0.032(3) 0.000(4)
C7 0.197(7) 0.220(8) 0.059(3) -0.041(4) 0.015(4) -0.017(6)
C8 0.122(4) 0.082(4) 0.110(4) -0.013(3) -0.067(4) -0.009(4)
C9 0.0432(19) 0.0385(19) 0.0636(19) -0.0045(17) 0.0056(18) 0.0070(14)

loop_
_geom_bond_atom_site_label_1
_geom_bond_atom_site_label_2
_geom_bond_distance
_geom_bond_site_symmetry_2
_geom_bond_publ_flag
Ni1 C1 1.804(12) . ?
Ni1 C1 1.804(12) 8_665 ?
Ni1 C2 2.122(13) . ?
Ni1 C2 2.122(13) 8_665 ?
Ni1 P1 2.1713(10) 8_665 ?
Ni1 P1 2.1714(10) . ?
P1 C6 1.843(4) . ?
P1 C9 1.846(3) . ?
P1 C3 1.847(4) . ?
N1 C2 1.011(13) 8_665 ?
N1 C1 1.116(12) . ?
C1 C2 0.668(10) 8_665 ?
C2 C1 0.668(10) 8_665 ?
C2 N1 1.011(13) 8_665 ?
C3 C5 1.485(6) . ?
C3 C4 1.551(6) . ?
C6 C8 1.524(8) . ?
C6 C7 1.530(8) . ?
C9 C9 1.509(7) 8_665 ?
